data_2003577
loop_
_publ_author_name
'Nakata, K.'
'Kawabata, S.'
'Ichikawa, K.'

_publ_section_title
;
 Bis[hydrotris(1-pyrazolyl-<i>N</i>^2^)borato]zinc(II)
;
_journal_issue 6
_journal_name_full 'Acta Crystallographica Section C'
_journal_page_first 1092
_journal_page_last 1094
_journal_paper_doi 10.1107/S0108270194013880
_journal_volume 51
_journal_year 1995
_chemical_compound_source CH~3~CH/H~2~O
_chemical_formula_sum 'C18 H20 B2 N12 Zn'
_chemical_formula_weight 491.45
_space_group_IT_number 14
_symmetry_cell_setting monoclinic
_symmetry_space_group_name_Hall '-P 2yn'
_symmetry_space_group_name_H-M 'P 1 21/n 1'
_atom_type_scat_source IntTabIV
_cell_angle_alpha 90
_cell_angle_beta 97.23(1)
_cell_angle_gamma 90
_cell_formula_units_Z 4
_cell_length_a 13.342(1)
_cell_length_b 17.709(2)
_cell_length_c 9.723(2)
_cell_measurement_reflns_used 25
_cell_measurement_temperature 295(2)
_cell_measurement_theta_max 15
_cell_measurement_theta_min 12.5
_cell_volume 2279.0(6)
_diffrn_measurement_device 'Rigaku AFC-5R'
_diffrn_measurement_method \w-2\q
_diffrn_radiation_type MoK\a
_diffrn_radiation_wavelength 0.71073
_diffrn_reflns_av_R_equivalents 0.0175
_diffrn_reflns_limit_h_max 19
_diffrn_reflns_limit_h_min -19
_diffrn_reflns_limit_k_max 25
_diffrn_reflns_limit_k_min 0
_diffrn_reflns_limit_l_max 24
_diffrn_reflns_limit_l_min 0
_diffrn_reflns_number 7347
_diffrn_reflns_theta_max 30
_diffrn_standards_decay_% <1
_diffrn_standards_interval_count 150
_diffrn_standards_number 3
_exptl_absorpt_coefficient_mu 1.134
_exptl_absorpt_correction_type none
_exptl_crystal_colour Colorless
_exptl_crystal_density_diffrn 1.43
_exptl_crystal_density_meas 1.43
_exptl_crystal_density_method 'flotation in aqueous ZnCl~2~'
_exptl_crystal_description 'Hexagonal prism'
_exptl_crystal_size_max 0.7
_exptl_crystal_size_mid 0.3
_exptl_crystal_size_min 0.3
_refine_diff_density_max 1.28
_refine_diff_density_min -0.56
_refine_ls_extinction_method none
_refine_ls_goodness_of_fit_obs 1.79
_refine_ls_hydrogen_treatment refall
_refine_ls_number_parameters 379
_refine_ls_number_reflns 4887
_refine_ls_R_factor_obs 0.0467
_refine_ls_shift/esd_max 0.44
_refine_ls_structure_factor_coef F
_refine_ls_weighting_details 'w =  1/[\s^2^(|F~o~|) + (0.015|F~o~|)^2^]'
_refine_ls_weighting_scheme calc
_refine_ls_wR_factor_obs 0.0476
_reflns_number_observed 4887
_reflns_number_total 5287
_reflns_observed_criterion |F|>3\s|F|
_cod_data_source_file kh1006.cif
_cod_data_source_block kh1006a
_cod_depositor_comments
;
 Adding the _atom_site_type_symbol data item.

 Antanas Vaitkus,
 2017-01-16

The following automatic conversions were performed:

'_cell_measurement_temperature' value 'room' was changed to '295(2)'
- the room/ambient temperature average [293;298] in Kelvins(K) was
taken.

Automatic conversion script
Id: cif_fix_values 1646 2011-03-28 12:23:43Z adriana 

The following automatic conversions were performed:

'_cell_measurement_temperature' value 'room' was changed to '295(2)'
- the room/ambient temperature average [293;298] in Kelvins(K) was
taken.

Automatic conversion script
Id: cif_fix_values 1715 2011-07-08 13:25:40Z adriana 

The following automatic conversions were performed:

'_refine_ls_weighting_scheme' value 'w = 1/[\s^2^(|F~o~|) +
(0.015|F~o~|)^2^]' was changed to 'calc'. New tag
'_refine_ls_weighting_details' was created. The value of the new tag
was set to 'w = 1/[\s^2^(|F~o~|) + (0.015|F~o~|)^2^]'.

Automatic conversion script
Id: cif_fix_values 3143 2015-03-26 13:38:13Z robertas 
;
_cod_original_cell_volume 2278.9(5)
_cod_original_sg_symbol_H-M 'P 21/n'
_cod_original_formula_sum 'C18 H20 B2 N12 Zn1'
_cod_database_code 2003577

loop_
_symmetry_equiv_pos_as_xyz
x,y,z
1/2+x,1/2-y,1/2+z
-x,-y,-z
1/2-x,1/2+y,1/2-z

loop_
_atom_site_label
_atom_site_type_symbol
_atom_site_fract_x
_atom_site_fract_y
_atom_site_fract_z
_atom_site_B_iso_or_equiv
Zn Zn .16124(2) .14910(1) .35436(3) 3.2(1)
N11 N .1997(2) .2590(1) .4386(2) 3.8(1)
N12 N .1347(2) .3174(1) .4031(2) 3.5(1)
N21 N .0101(2) .1738(1) .3956(2) 3.9(1)
N22 N -.0273(1) .2443(1) .3639(2) 3.4(1)
N31 N .1205(1) .2081(1) .1607(2) 3.6(1)
N32 N .0663(1) .2735(1) .1632(2) 3.3(1)
N41 N .2105(2) .0930(1) .5475(2) 3.8(1)
N42 N .2654(1) .0283(1) .5428(2) 3.4(1)
N51 N .3112(1) .1247(1) .3005(2) 3.5(1)
N52 N .3505(1) .0547(1) .3315(2) 3.5(1)
N61 N .1222(1) .0382(1) .2774(2) 3.8(1)
N62 N .1900(2) -.0191(1) .3095(2) 3.5(1)
C13 C .1672(2) .3789(1) .4771(3) 4.1(1)
C14 C .2537(2) .3611(2) .5619(3) 4.6(1)
C15 C .2707(2) .2859(2) .5340(3) 4.2(1)
C23 C -.1229(2) .2483(1) .3922(3) 3.7(1)
C24 C -.1494(2) .1801(2) .4432(3) 4.4(1)
C25 C -.0642(2) .1361(1) .4435(3) 4.3(1)
C33 C .0440(2) .2995(1) .0333(3) 3.8(1)
C34 C .0844(2) .2515(2) -.0550(3) 4.4(1)
C35 C .1315(2) .1956(2) .0292(3) 3.9(1)
C43 C .2872(2) .0011(1) .6718(3) 4.2(1)
C44 C .2463(3) .0473(2) .7621(3) 5.2(1)
C45 C .1993(2) .1039(2) .6790(3) 4.5(1)
C53 C .4362(2) .0465(2) .2745(3) 4.4(1)
C54 C .4543(2) .1117(2) .2069(3) 4.9(1)
C55 C .3744(2) .1582(2) .2255(3) 4.0(1)
C63 C .1547(2) -.0823(1) .2439(3) 4.4(1)
C64 C .0644(2) -.0672(2) .1695(3) 5.6(1)
C65 C .0467(2) .0081(2) .1927(3) 4.8(1)
B1 B .0380(2) .3041(2) .3012(3) 3.5(1)
B2 B .2897(2) -.0040(2) .4033(3) 3.6(1)
HB1 H -.0086(16) .3569(12) .2819(22) 3.3(5)
HB2 H .3339(15) -.0573(12) .4245(22) 3.3(5)
H13 H .1280(17) .4253(13) .4578(23) 4.1(5)
H14 H .2981(21) .3922(17) .6238(28) 5.8(7)
H15 H .3252(18) .2554(14) .5720(25) 4.6(6)
H23 H -.1582(17) .2950(13) .3758(24) 4.1(5)
H24 H -.2124(21) .1646(16) .4755(28) 6.0(7)
H25 H -.0516(20) .0882(15) .4787(28) 5.9(7)
H33 H .0066(18) .3456(14) .0220(26) 4.5(6)
H34 H .0818(17) .2574(14) -.1487(25) 4.6(6)
H35 H .1711(18) .1512(14) .0096(26) 4.7(6)
H43 H .3230(18) -.0427(14) .6832(25) 4.5(6)
H44 H .2522(21) .0437(16) .8623(28) 6.3(7)
H45 H .1585(16) .1451(13) .6971(23) 3.5(5)
H53 H .4725(17) -.0004(14) .2833(24) 4.1(5)
H54 H .5063(20) .1211(17) .1608(28) 6.0(7)
H55 H .3598(19) .2044(15) .1904(26) 5.2(6)
H63 H .1938(20) -.1237(16) .2586(27) 5.5(6)
H64 H .0260(21) -.1004(17) .1120(29) 6.6(7)
H65 H -.0067(18) .0395(14) .1624(24) 4.4(6)

loop_
_geom_angle_atom_site_label_1
_geom_angle_atom_site_label_2
_geom_angle_atom_site_label_3
_geom_angle
_geom_angle_publ_flag
N11 Zn N21 85.93(8) yes
N11 Zn N31 85.16(7) yes
N11 Zn N41 93.06(8) yes
N11 Zn N51 95.10(8) yes
N11 Zn N61 178.01(8) yes
N21 Zn N31 85.69(8) yes
N21 Zn N41 96.99(8) yes
N21 Zn N51 176.83(8) yes
N21 Zn N61 93.40(8) yes
N31 Zn N41 176.69(8) yes
N31 Zn N51 91.41(7) yes
N31 Zn N61 96.66(8) yes
N41 Zn N51 85.96(8) yes
N41 Zn N61 85.15(8) yes
N51 Zn N61 85.67(8) yes
N12 B1 N22 108.6(2) yes
N12 B1 N32 109.7(2) yes
N22 B1 N32 108.4(2) yes
N42 B2 N52 109.3(2) yes
N42 B2 N62 109.9(2) yes
N52 B2 N62 108.3(2) yes
Zn N11 N12 118.42(15) yes
Zn N21 N22 117.97(15) yes
Zn N31 N32 118.03(14) yes
Zn N41 N42 117.68(15) yes
Zn N51 N52 117.79(14) yes
Zn N61 N62 118.36(15) yes
N11 N12 B1 120.0(2) yes
N21 N22 B1 120.5(2) yes
N31 N32 B1 120.2(2) yes
N41 N42 B2 120.9(2) yes
N51 N52 B2 120.3(2) yes
N61 N62 B2 120.3(2) yes

loop_
_geom_bond_atom_site_label_1
_geom_bond_atom_site_label_2
_geom_bond_distance
_geom_bond_publ_flag
Zn N11 2.148(2) yes
Zn N21 2.150(2) yes
Zn N31 2.162(2) yes
Zn N41 2.152(2) yes
Zn N51 2.175(2) yes
Zn N61 2.143(2) yes
N11 N12 1.366(3) yes
N21 N22 1.365(3) yes
N31 N32 1.366(3) yes
N41 N42 1.364(3) yes
N51 N52 1.365(3) yes
N61 N62 1.368(3) yes
N12 B1 1.543(4) yes
N22 B1 1.544(3) yes
N32 B1 1.537(3) yes
N42 B2 1.543(4) yes
N52 B2 1.539(4) yes
N62 B2 1.538(4) yes
Zn B1 3.208(3) yes
Zn B2 3.210(3) yes
N12 C13 1.347(3) no
C13 C14 1.369(4) no
C14 C15 1.383(4) no
N11 C15 1.328(3) no
N22 C23 1.340(3) no
C23 C24 1.368(4) no
C24 C25 1.378(4) no
N21 C25 1.328(4) no
N32 C33 1.342(3) no
C33 C34 1.366(4) no
C34 C35 1.384(4) no
N31 C35 1.324(3) no
N42 C43 1.342(3) no
C43 C44 1.363(4) no
C44 C45 1.387(4) no
N41 C45 1.320(4) no
N52 C53 1.339(3) no
C53 C54 1.366(4) no
C54 C55 1.377(4) no
N51 C55 1.322(3) no
N62 C63 1.345(3) no
C63 C64 1.354(4) no
C64 C65 1.376(4) no
N61 C65 1.330(4) no
B1 HB1 1.13(2) no
B2 HB2 1.12(2) no
C13 H13 .98(2) no
C14 H14 .96(3) no
C15 H15 .94(3) no
C23 H23 .96(2) no
C24 H24 .97(3) no
C25 H25 .92(3) no
C33 H33 .96(3) no
C34 H34 .91(3) no
C35 H35 .98(3) no
C43 H43 .91(3) no
C44 H44 .97(3) no
C45 H45 .94(2) no
C53 H53 .96(3) no
C54 H54 .89(3) no
C55 H55 .90(3) no
C63 H63 .90(3) no
C64 H64 .92(3) no
C65 H65 .92(3) no
